data_7717575
loop_
_publ_author_name
'Liyanage, Hansani T Lekam Wasam'
'Smith, Mark D.'
'Wheeler, Kraig A.'
'Semeniuc, Radu F.'

_publ_section_title
;
 Accessing bimetallic complexes through a variable bridging ligand
 strategy.
;
_journal_name_full 'Dalton transactions (Cambridge, England : 2003)'
_journal_paper_doi 10.1039/d4dt02903h
_journal_year 2024
_chemical_formula_moiety 'C19 H16 Cu N7 O, Cl O4'
_chemical_formula_sum 'C19 H16 Cl Cu N7 O5'
_chemical_formula_weight 521.38
_space_group_crystal_system monoclinic
_space_group_IT_number 15
_space_group_name_Hall '-C 2yc'
_space_group_name_H-M_alt 'C 1 2/c 1'
_atom_sites_solution_hydrogens geom
_audit_creation_date 2024-11-01
_audit_creation_method
;
Olex2 1.5
(compiled 2024.02.16 svn.r378c4104 for OlexSys, GUI svn.r6928)
;
_audit_update_record
;
2024-11-13 deposited with the CCDC.	2024-11-20 downloaded from the CCDC.
;
_cell_angle_alpha 90
_cell_angle_beta 104.213(4)
_cell_angle_gamma 90
_cell_formula_units_Z 8
_cell_length_a 29.990(3)
_cell_length_b 8.1215(8)
_cell_length_c 17.9630(16)
_cell_measurement_reflns_used 9315
_cell_measurement_temperature 100(2)
_cell_measurement_theta_max 68.266
_cell_measurement_theta_min 3.040
_cell_volume 4241.2(7)
_computing_cell_refinement 'SAINT+ V8.40B (Bruker AXS Inc., 2020)'
_computing_data_collection 'APEX2 (Bruker-AXS, 2013)'
_computing_data_reduction 'SAINT+ Ve8.40B (Bruker-AXS, 2020)'
_computing_molecular_graphics 'OLEX2 (Dolomanov et al., 2009)'
_computing_publication_material 'OLEX2 (Dolomanov et al., 2009)'
_computing_structure_refinement 'XL (Sheldrick, 2019/1)'
_computing_structure_solution 'XT (Sheldrick, 2018/2)'
_diffrn_ambient_temperature 100(2)
_diffrn_detector 'APEX II CCD'
_diffrn_detector_area_resol_mean 8.33
_diffrn_detector_type 'Bruker APEX II'
_diffrn_measured_fraction_theta_full 0.999
_diffrn_measured_fraction_theta_max 0.999
_diffrn_measurement_device '\three-circle diffractometer'
_diffrn_measurement_device_type 'Bruker D8 Venture'
_diffrn_measurement_method '\w and \f scans'
_diffrn_radiation_collimation 'focusing mirror'
_diffrn_radiation_detector 'Bruker APEX II'
_diffrn_radiation_monochromator 'multilayer mirror'
_diffrn_radiation_probe x-ray
_diffrn_radiation_type CuK\a
_diffrn_radiation_wavelength 1.54178
_diffrn_radiation_xray_symbol K-L~3~
_diffrn_reflns_av_R_equivalents 0.0511
_diffrn_reflns_av_unetI/netI 0.0212
_diffrn_reflns_Laue_measured_fraction_full 0.999
_diffrn_reflns_Laue_measured_fraction_max 0.999
_diffrn_reflns_limit_h_max 36
_diffrn_reflns_limit_h_min -36
_diffrn_reflns_limit_k_max 9
_diffrn_reflns_limit_k_min -9
_diffrn_reflns_limit_l_max 21
_diffrn_reflns_limit_l_min -21
_diffrn_reflns_number 45384
_diffrn_reflns_point_group_measured_fraction_full 0.999
_diffrn_reflns_point_group_measured_fraction_max 0.999
_diffrn_reflns_theta_full 67.679
_diffrn_reflns_theta_max 68.246
_diffrn_reflns_theta_min 3.040
_diffrn_source 'fine focus sealed X-ray tube'
_diffrn_source_current 20.0
_diffrn_source_power 0.8
_diffrn_source_type 'Incoatec I\mS 3.0'
_diffrn_source_voltage 40.0
_exptl_absorpt_coefficient_mu 3.048
_exptl_absorpt_correction_T_max 0.7531
_exptl_absorpt_correction_T_min 0.5913
_exptl_absorpt_correction_type multi-scan
_exptl_absorpt_process_details 'SADABS-2016/2 (Krause et al., 2015) was used for absorption correction.'
_exptl_crystal_colour green
_exptl_crystal_colour_primary green
_exptl_crystal_density_diffrn 1.633
_exptl_crystal_density_method 'not measured'
_exptl_crystal_description plate
_exptl_crystal_F_000 2120
_exptl_crystal_size_max 0.276
_exptl_crystal_size_mid 0.17
_exptl_crystal_size_min 0.125
_refine_diff_density_max 0.930
_refine_diff_density_min -0.528
_refine_diff_density_rms 0.064
_refine_ls_extinction_method none
_refine_ls_goodness_of_fit_ref 1.061
_refine_ls_hydrogen_treatment constr
_refine_ls_matrix_type full
_refine_ls_number_parameters 309
_refine_ls_number_reflns 3891
_refine_ls_number_restraints 69
_refine_ls_restrained_S_all 1.183
_refine_ls_R_factor_all 0.0369
_refine_ls_R_factor_gt 0.0351
_refine_ls_shift/su_max 0.000
_refine_ls_shift/su_mean 0.000
_refine_ls_structure_factor_coef Fsqd
_refine_ls_weighting_details 'w=1/[\s^2^(Fo^2^)+(0.0390P)^2^+12.2612P] where P=(Fo^2^+2Fc^2^)/3'
_refine_ls_weighting_scheme calc
_refine_ls_wR_factor_gt 0.0893
_refine_ls_wR_factor_ref 0.0904
_reflns_Friedel_coverage 0.000
_reflns_number_gt 3683
_reflns_number_total 3891
_reflns_threshold_expression 'I > 2\s(I)'
_cod_data_source_file d4dt02903h2.cif
_cod_data_source_block 16rfs10
_cod_depositor_comments
;
The following automatic conversions were performed:

data item '_diffrn_radiation_probe' value 'X-ray' was changed to
'x-ray' in accordance with the
/home/data/users/saulius/crontab/automatic-downloads/rss-feeds/RSC/lib/dictionaries/cif_core.dic
dictionary named 'cif_core.dic' version 2.4.2 last updated on
2011-04-26.

Automatic conversion script
Id: cif_fix_values 8170 2020-07-09 18:12:32Z antanas 
;
_cod_database_code 7717575
_shelx_shelxl_version_number 2018/3
_shelx_space_group_comment
;
The symmetry employed for this shelxl refinement is uniquely defined
by the following loop, which should always be used as a source of
symmetry information in preference to the above space-group names.
They are only intended as comments.
;
_olex2_refinement_description
;
1. Fixed Uiso
 At 1.2 times of:
  All C(H) groups
 At 1.5 times of:
  All C(H,H,H) groups
2. Restrained distances
 O2-O3 \\sim O2-O4 \\sim O2-O5
 with sigma of 0.02
 Cl1-O2 \\sim Cl1-O3 \\sim Cl1-O4 \\sim Cl1-O5 \\sim Cl1-O3A \\sim Cl1-O4A
\\sim Cl1-O5A
 with sigma of 0.005
 O3-O4 \\sim O3-O5 \\sim O4-O5 \\sim O3A-O4A \\sim O3A-O5A \\sim O4A-O5A
 with sigma of 0.005
3. Uiso/Uaniso restraints and constraints
Uanis(O3) = Uanis(O3A)
Uanis(O4) = Uanis(O4A)
Uanis(O5) = Uanis(O5A)
4. Rigid body (RIGU) restrains
 O3, O3A, O5, O5A, O4, O4A, Cl1
 with sigma for 1-2 distances of 0.002 and sigma for 1-3 distances of 0.004
5. Others
 Sof(O3A)=Sof(O4A)=Sof(O5A)=1-FVAR(1)
 Sof(O3)=Sof(O4)=Sof(O5)=FVAR(1)
6.a Ternary CH refined with riding coordinates:
 C12(H12)
6.b Aromatic/amide H refined with riding coordinates:
 C1(H1), C2(H2), C3(H3), C5(H5), C6(H6), C7(H7), C13(H13), C14(H14), C15(H15),
 C16(H16), C17(H17), C18(H18)
6.c Idealised Me refined as rotating group:
 C20(H20A,H20B,H20C)
;
_olex2_submission_special_instructions 'No special instructions were received'

loop_
_space_group_symop_operation_xyz
'x, y, z'
'-x, y, -z+1/2'
'x+1/2, y+1/2, z'
'-x+1/2, y+1/2, -z+1/2'
'-x, -y, -z'
'x, -y, z-1/2'
'-x+1/2, -y+1/2, -z'
'x+1/2, -y+1/2, z-1/2'

loop_
_atom_site_label
_atom_site_type_symbol
_atom_site_fract_x
_atom_site_fract_y
_atom_site_fract_z
_atom_site_U_iso_or_equiv
_atom_site_adp_type
_atom_site_occupancy
_atom_site_site_symmetry_order
_atom_site_calc_flag
_atom_site_refinement_flags_posn
_atom_site_refinement_flags_adp
_atom_site_refinement_flags_occupancy
_atom_site_disorder_assembly
_atom_site_disorder_group
Cu1 Cu 0.11349(2) 0.59767(4) 0.02981(2) 0.02101(11) Uani 1 1 d . . . . .
Cl1 Cl 0.31677(2) 0.65656(7) 0.29055(3) 0.02775(14) Uani 1 1 d D . . . .
O1 O 0.09041(6) 0.4893(2) -0.19832(9) 0.0345(4) Uani 1 1 d . . . . .
O2 O 0.36201(6) 0.5928(2) 0.29398(11) 0.0361(4) Uani 1 1 d D . . . .
O3 O 0.28833(8) 0.6223(3) 0.21366(11) 0.0436(6) Uani 0.903(3) 1 d D . P A 1
O4 O 0.29718(8) 0.5736(4) 0.34348(13) 0.0580(8) Uani 0.903(3) 1 d D . P A 1
O5 O 0.31827(10) 0.8288(3) 0.30039(18) 0.0717(9) Uani 0.903(3) 1 d D . P A 1
O3A O 0.2938(5) 0.7724(15) 0.2340(7) 0.0436(6) Uani 0.097(3) 1 d D . P A 2
O4A O 0.2843(5) 0.5338(19) 0.3002(10) 0.0580(8) Uani 0.097(3) 1 d D . P A 2
O5A O 0.3313(7) 0.7444(18) 0.3626(5) 0.0717(9) Uani 0.097(3) 1 d D . P A 2
N1 N 0.07148(6) 0.4314(2) 0.05914(10) 0.0187(4) Uani 1 1 d . . . . .
N2 N 0.08265(6) 0.5250(2) -0.07417(10) 0.0201(4) Uani 1 1 d . . . . .
N3 N 0.18185(6) 0.5984(2) -0.06698(11) 0.0208(4) Uani 1 1 d . . . . .
N4 N 0.17870(6) 0.5345(2) 0.00185(11) 0.0236(4) Uani 1 1 d . . . . .
N5 N 0.13082(6) 0.8284(2) -0.08481(10) 0.0200(4) Uani 1 1 d . . . . .
N6 N 0.12309(6) 0.8302(2) -0.01334(10) 0.0197(4) Uani 1 1 d . . . . .
N7 N 0.14172(7) 0.6665(2) 0.13554(11) 0.0260(4) Uani 1 1 d . . . . .
C1 C 0.06805(8) 0.3891(3) 0.12855(13) 0.0242(5) Uani 1 1 d . . . . .
H1 H 0.088928 0.435531 0.171969 0.029 Uiso 1 1 calc R U . . .
C2 C 0.03441(9) 0.2774(3) 0.14038(14) 0.0285(5) Uani 1 1 d . . . . .
H2 H 0.032930 0.249380 0.191060 0.034 Uiso 1 1 calc R U . . .
C3 C 0.00406(8) 0.2099(3) 0.07888(15) 0.0265(5) Uani 1 1 d . . . . .
H3 H -0.019024 0.136132 0.086453 0.032 Uiso 1 1 calc R U . . .
C4 C 0.00712(7) 0.2501(3) 0.00368(14) 0.0222(5) Uani 1 1 d . . . . .
C5 C -0.02214(8) 0.1849(3) -0.06390(15) 0.0264(5) Uani 1 1 d . . . . .
H5 H -0.045815 0.109719 -0.060483 0.032 Uiso 1 1 calc R U . . .
C6 C -0.01626(8) 0.2305(3) -0.13429(15) 0.0291(5) Uani 1 1 d . . . . .
H6 H -0.035959 0.185548 -0.179341 0.035 Uiso 1 1 calc R U . . .
C7 C 0.01835(8) 0.3426(3) -0.14143(14) 0.0265(5) Uani 1 1 d . . . . .
H7 H 0.021694 0.371841 -0.190984 0.032 Uiso 1 1 calc R U . . .
C8 C 0.04736(7) 0.4102(3) -0.07713(13) 0.0201(4) Uani 1 1 d . . . . .
C9 C 0.04170(7) 0.3629(3) -0.00368(13) 0.0190(4) Uani 1 1 d . . . . .
C11 C 0.10080(7) 0.5522(3) -0.13411(12) 0.0205(4) Uani 1 1 d . . . . .
C12 C 0.14161(7) 0.6736(3) -0.11727(12) 0.0202(4) Uani 1 1 d . . . . .
H12 H 0.149341 0.699061 -0.167108 0.024 Uiso 1 1 calc R U . . .
C13 C 0.22476(8) 0.5824(3) -0.07757(14) 0.0257(5) Uani 1 1 d . . . . .
H13 H 0.235101 0.619018 -0.120683 0.031 Uiso 1 1 calc R U . . .
C14 C 0.25032(8) 0.5033(3) -0.01429(15) 0.0318(6) Uani 1 1 d . . . . .
H14 H 0.281789 0.472680 -0.004723 0.038 Uiso 1 1 calc R U . . .
C15 C 0.22057(8) 0.4769(3) 0.03352(14) 0.0286(5) Uani 1 1 d . . . . .
H15 H 0.229152 0.424592 0.082261 0.034 Uiso 1 1 calc R U . . .
C16 C 0.13241(8) 0.9828(3) -0.11211(14) 0.0243(5) Uani 1 1 d . . . . .
H16 H 0.137450 1.012453 -0.160552 0.029 Uiso 1 1 calc R U . . .
C17 C 0.12536(8) 1.0888(3) -0.05650(15) 0.0260(5) Uani 1 1 d . . . . .
H17 H 0.124315 1.205649 -0.058655 0.031 Uiso 1 1 calc R U . . .
C18 C 0.12006(7) 0.9884(3) 0.00385(13) 0.0220(5) Uani 1 1 d . . . . .
H18 H 0.114964 1.027884 0.050868 0.026 Uiso 1 1 calc R U . . .
C19 C 0.16246(8) 0.6881(3) 0.19669(13) 0.0224(5) Uani 1 1 d . . . . .
C20 C 0.18888(9) 0.7113(3) 0.27500(13) 0.0273(5) Uani 1 1 d . . . . .
H20A H 0.168608 0.700029 0.309983 0.041 Uiso 1 1 calc R U . . .
H20B H 0.202661 0.821426 0.280498 0.041 Uiso 1 1 calc R U . . .
H20C H 0.213255 0.628153 0.287543 0.041 Uiso 1 1 calc R U . . .

loop_
_atom_site_aniso_label
_atom_site_aniso_U_11
_atom_site_aniso_U_22
_atom_site_aniso_U_33
_atom_site_aniso_U_23
_atom_site_aniso_U_13
_atom_site_aniso_U_12
Cu1 0.02500(19) 0.0234(2) 0.01539(18) -0.00011(12) 0.00638(13) -0.00539(13)
Cl1 0.0284(3) 0.0239(3) 0.0348(3) 0.0038(2) 0.0151(2) -0.0019(2)
O1 0.0418(10) 0.0440(11) 0.0194(8) -0.0055(8) 0.0107(7) -0.0135(8)
O2 0.0294(9) 0.0435(11) 0.0383(10) -0.0027(8) 0.0139(8) 0.0011(8)
O3 0.0457(13) 0.0536(14) 0.0292(11) 0.0016(10) 0.0046(9) 0.0071(11)
O4 0.0308(12) 0.104(2) 0.0432(15) 0.0415(15) 0.0160(11) 0.0041(12)
O5 0.0598(17) 0.0273(13) 0.126(3) -0.0165(14) 0.0188(17) 0.0004(11)
O3A 0.0457(13) 0.0536(14) 0.0292(11) 0.0016(10) 0.0046(9) 0.0071(11)
O4A 0.0308(12) 0.104(2) 0.0432(15) 0.0415(15) 0.0160(11) 0.0041(12)
O5A 0.0598(17) 0.0273(13) 0.126(3) -0.0165(14) 0.0188(17) 0.0004(11)
N1 0.0203(9) 0.0164(9) 0.0214(9) 0.0008(7) 0.0089(7) 0.0027(7)
N2 0.0217(9) 0.0222(10) 0.0165(9) 0.0003(7) 0.0049(7) -0.0023(7)
N3 0.0207(9) 0.0220(10) 0.0217(9) -0.0001(7) 0.0088(7) 0.0014(7)
N4 0.0241(10) 0.0261(10) 0.0214(9) 0.0018(8) 0.0071(8) 0.0053(8)
N5 0.0218(9) 0.0197(9) 0.0200(9) 0.0022(7) 0.0079(7) 0.0013(7)
N6 0.0215(9) 0.0211(10) 0.0183(9) -0.0004(7) 0.0081(7) -0.0007(7)
N7 0.0326(11) 0.0246(10) 0.0215(10) -0.0002(8) 0.0076(8) -0.0066(8)
C1 0.0279(12) 0.0239(12) 0.0228(11) 0.0016(9) 0.0103(9) 0.0026(9)
C2 0.0347(13) 0.0264(12) 0.0295(12) 0.0058(10) 0.0175(10) 0.0020(10)
C3 0.0253(11) 0.0182(11) 0.0409(14) 0.0042(10) 0.0176(10) 0.0029(9)
C4 0.0202(11) 0.0156(11) 0.0330(12) 0.0003(9) 0.0109(9) 0.0050(8)
C5 0.0209(11) 0.0178(11) 0.0418(14) -0.0026(10) 0.0100(10) 0.0001(9)
C6 0.0241(12) 0.0264(12) 0.0341(13) -0.0047(10) 0.0021(10) -0.0017(10)
C7 0.0272(12) 0.0278(13) 0.0233(11) 0.0001(10) 0.0041(9) -0.0012(10)
C8 0.0201(10) 0.0174(11) 0.0232(11) 0.0008(8) 0.0062(9) 0.0029(8)
C9 0.0171(10) 0.0155(10) 0.0254(11) -0.0003(9) 0.0070(8) 0.0047(8)
C11 0.0225(11) 0.0217(11) 0.0172(10) 0.0024(9) 0.0047(8) 0.0027(9)
C12 0.0240(11) 0.0208(11) 0.0175(10) 0.0020(9) 0.0083(8) 0.0012(9)
C13 0.0230(11) 0.0260(12) 0.0316(13) -0.0072(10) 0.0135(10) -0.0013(9)
C14 0.0206(11) 0.0361(15) 0.0390(14) -0.0056(11) 0.0076(10) 0.0049(10)
C15 0.0257(12) 0.0311(13) 0.0273(12) 0.0015(10) 0.0031(10) 0.0071(10)
C16 0.0232(11) 0.0234(12) 0.0282(12) 0.0088(10) 0.0096(9) 0.0029(9)
C17 0.0230(11) 0.0177(11) 0.0393(14) 0.0031(10) 0.0112(10) 0.0022(9)
C18 0.0169(10) 0.0219(11) 0.0287(12) -0.0025(9) 0.0085(9) -0.0006(8)
C19 0.0276(11) 0.0176(11) 0.0241(12) 0.0002(9) 0.0102(10) -0.0015(9)
C20 0.0329(12) 0.0269(12) 0.0201(11) 0.0016(10) 0.0029(9) -0.0014(10)

loop_
_atom_type_symbol
_atom_type_description
_atom_type_scat_dispersion_real
_atom_type_scat_dispersion_imag
_atom_type_scat_source
C C 0.0181 0.0091 'International Tables Vol C Tables 4.2.6.8 and 6.1.1.4'
H H 0.0000 0.0000 'International Tables Vol C Tables 4.2.6.8 and 6.1.1.4'
Cl Cl 0.3639 0.7018 'International Tables Vol C Tables 4.2.6.8 and 6.1.1.4'
Cu Cu -1.9646 0.5888 'International Tables Vol C Tables 4.2.6.8 and 6.1.1.4'
N N 0.0311 0.0180 'International Tables Vol C Tables 4.2.6.8 and 6.1.1.4'
O O 0.0492 0.0322 'International Tables Vol C Tables 4.2.6.8 and 6.1.1.4'

loop_
_exptl_crystal_face_index_h
_exptl_crystal_face_index_k
_exptl_crystal_face_index_l
_exptl_crystal_face_perp_dist
-1.00 -1.00 2.00 0.1340
1.00 -1.00 -2.00 0.0630
-1.00 1.00 2.00 0.0100
-1.00 -2.00 -2.00 0.0570
1.00 2.00 2.00 0.0280
1.00 -1.00 2.00 0.1500
-1.00 1.00 -2.00 0.0810
0.00 1.00 2.00 0.0180
0.00 -1.00 -2.00 0.0600
2.00 0.00 1.00 0.1140
-2.00 0.00 -1.00 0.1070
1.00 0.00 0.00 0.0850
-1.00 0.00 0.00 0.0830

loop_
_geom_angle_atom_site_label_1
_geom_angle_atom_site_label_2
_geom_angle_atom_site_label_3
_geom_angle
_geom_angle_site_symmetry_1
_geom_angle_site_symmetry_3
_geom_angle_publ_flag
N1 Cu1 N4 123.75(8) . . ?
N1 Cu1 N6 149.32(7) . . ?
N2 Cu1 N1 82.40(8) . . ?
N2 Cu1 N4 87.14(7) . . ?
N2 Cu1 N6 89.67(8) . . ?
N2 Cu1 N7 177.18(8) . . ?
N6 Cu1 N4 85.11(7) . . ?
N7 Cu1 N1 95.00(8) . . ?
N7 Cu1 N4 95.23(8) . . ?
N7 Cu1 N6 92.05(8) . . ?
O2 Cl1 O3 107.29(12) . . ?
O2 Cl1 O5A 93.8(9) . . ?
O4 Cl1 O2 110.15(13) . . ?
O4 Cl1 O3 107.71(14) . . ?
O4 Cl1 O5 113.38(17) . . ?
O5 Cl1 O2 110.55(14) . . ?
O5 Cl1 O3 107.50(15) . . ?
O3A Cl1 O2 123.4(7) . . ?
O3A Cl1 O4A 108.7(4) . . ?
O3A Cl1 O5A 107.3(4) . . ?
O4A Cl1 O2 113.9(8) . . ?
O4A Cl1 O5A 107.4(4) . . ?
C1 N1 Cu1 128.54(16) . . ?
C1 N1 C9 118.96(19) . . ?
C9 N1 Cu1 112.41(14) . . ?
C8 N2 Cu1 114.30(14) . . ?
C11 N2 Cu1 121.79(15) . . ?
C11 N2 C8 122.11(19) . . ?
N4 N3 C12 119.43(17) . . ?
C13 N3 N4 111.74(19) . . ?
C13 N3 C12 128.8(2) . . ?
N3 N4 Cu1 112.44(13) . . ?
C15 N4 Cu1 141.69(17) . . ?
C15 N4 N3 104.67(19) . . ?
N6 N5 C12 119.59(17) . . ?
C16 N5 N6 111.22(19) . . ?
C16 N5 C12 128.69(18) . . ?
N5 N6 Cu1 114.32(14) . . ?
C18 N6 Cu1 139.84(15) . . ?
C18 N6 N5 105.48(18) . . ?
C19 N7 Cu1 170.0(2) . . ?
N1 C1 H1 118.9 . . ?
N1 C1 C2 122.2(2) . . ?
C2 C1 H1 118.9 . . ?
C1 C2 H2 120.1 . . ?
C3 C2 C1 119.8(2) . . ?
C3 C2 H2 120.1 . . ?
C2 C3 H3 120.2 . . ?
C2 C3 C4 119.6(2) . . ?
C4 C3 H3 120.2 . . ?
C5 C4 C3 124.1(2) . . ?
C9 C4 C3 117.4(2) . . ?
C9 C4 C5 118.5(2) . . ?
C4 C5 H5 120.1 . . ?
C6 C5 C4 119.9(2) . . ?
C6 C5 H5 120.1 . . ?
C5 C6 H6 119.2 . . ?
C5 C6 C7 121.5(2) . . ?
C7 C6 H6 119.2 . . ?
C6 C7 H7 119.7 . . ?
C8 C7 C6 120.5(2) . . ?
C8 C7 H7 119.7 . . ?
N2 C8 C9 113.89(19) . . ?
C7 C8 N2 127.7(2) . . ?
C7 C8 C9 118.4(2) . . ?
N1 C9 C4 122.0(2) . . ?
N1 C9 C8 116.78(19) . . ?
C4 C9 C8 121.2(2) . . ?
O1 C11 N2 128.8(2) . . ?
O1 C11 C12 117.11(19) . . ?
N2 C11 C12 114.03(19) . . ?
N3 C12 N5 110.28(17) . . ?
N3 C12 C11 110.55(18) . . ?
N3 C12 H12 107.7 . . ?
N5 C12 C11 112.78(18) . . ?
N5 C12 H12 107.7 . . ?
C11 C12 H12 107.7 . . ?
N3 C13 H13 126.6 . . ?
N3 C13 C14 106.7(2) . . ?
C14 C13 H13 126.6 . . ?
C13 C14 H14 127.1 . . ?
C13 C14 C15 105.7(2) . . ?
C15 C14 H14 127.1 . . ?
N4 C15 C14 111.2(2) . . ?
N4 C15 H15 124.4 . . ?
C14 C15 H15 124.4 . . ?
N5 C16 H16 126.5 . . ?
N5 C16 C17 107.0(2) . . ?
C17 C16 H16 126.5 . . ?
C16 C17 H17 127.3 . . ?
C16 C17 C18 105.4(2) . . ?
C18 C17 H17 127.3 . . ?
N6 C18 C17 110.9(2) . . ?
N6 C18 H18 124.6 . . ?
C17 C18 H18 124.6 . . ?
N7 C19 C20 178.5(3) . . ?
C19 C20 H20A 109.5 . . ?
C19 C20 H20B 109.5 . . ?
C19 C20 H20C 109.5 . . ?
H20A C20 H20B 109.5 . . ?
H20A C20 H20C 109.5 . . ?
H20B C20 H20C 109.5 . . ?

loop_
_geom_bond_atom_site_label_1
_geom_bond_atom_site_label_2
_geom_bond_distance
_geom_bond_site_symmetry_2
_geom_bond_publ_flag
Cu1 N1 2.0034(18) . ?
Cu1 N2 1.9606(18) . ?
Cu1 N4 2.1960(19) . ?
Cu1 N6 2.0881(19) . ?
Cu1 N7 1.961(2) . ?
Cl1 O2 1.4394(17) . ?
Cl1 O3 1.4608(19) . ?
Cl1 O4 1.4063(19) . ?
Cl1 O5 1.409(2) . ?
Cl1 O3A 1.432(4) . ?
Cl1 O4A 1.432(4) . ?
Cl1 O5A 1.448(4) . ?
O1 C11 1.230(3) . ?
N1 C1 1.322(3) . ?
N1 C9 1.373(3) . ?
N2 C8 1.402(3) . ?
N2 C11 1.339(3) . ?
N3 N4 1.365(3) . ?
N3 C12 1.453(3) . ?
N3 C13 1.352(3) . ?
N4 C15 1.330(3) . ?
N5 N6 1.360(3) . ?
N5 C12 1.455(3) . ?
N5 C16 1.352(3) . ?
N6 C18 1.330(3) . ?
N7 C19 1.135(3) . ?
C1 H1 0.9500 . ?
C1 C2 1.411(3) . ?
C2 H2 0.9500 . ?
C2 C3 1.362(4) . ?
C3 H3 0.9500 . ?
C3 C4 1.415(3) . ?
C4 C5 1.414(3) . ?
C4 C9 1.414(3) . ?
C5 H5 0.9500 . ?
C5 C6 1.370(4) . ?
C6 H6 0.9500 . ?
C6 C7 1.410(3) . ?
C7 H7 0.9500 . ?
C7 C8 1.378(3) . ?
C8 C9 1.424(3) . ?
C11 C12 1.543(3) . ?
C12 H12 1.0000 . ?
C13 H13 0.9500 . ?
C13 C14 1.365(4) . ?
C14 H14 0.9500 . ?
C14 C15 1.399(4) . ?
C15 H15 0.9500 . ?
C16 H16 0.9500 . ?
C16 C17 1.374(3) . ?
C17 H17 0.9500 . ?
C17 C18 1.396(3) . ?
C18 H18 0.9500 . ?
C19 C20 1.447(3) . ?
C20 H20A 0.9800 . ?
C20 H20B 0.9800 . ?
C20 H20C 0.9800 . ?

loop_
_geom_torsion_atom_site_label_1
_geom_torsion_atom_site_label_2
_geom_torsion_atom_site_label_3
_geom_torsion_atom_site_label_4
_geom_torsion
_geom_torsion_site_symmetry_1
_geom_torsion_site_symmetry_2
_geom_torsion_site_symmetry_3
_geom_torsion_site_symmetry_4
_geom_torsion_publ_flag
Cu1 N1 C1 C2 175.46(17) . . . . ?
Cu1 N1 C9 C4 -176.03(16) . . . . ?
Cu1 N1 C9 C8 4.3(2) . . . . ?
Cu1 N2 C8 C7 176.83(19) . . . . ?
Cu1 N2 C8 C9 -2.3(2) . . . . ?
Cu1 N2 C11 O1 165.1(2) . . . . ?
Cu1 N2 C11 C12 -11.9(3) . . . . ?
Cu1 N4 C15 C14 -165.4(2) . . . . ?
Cu1 N6 C18 C17 -171.63(18) . . . . ?
O1 C11 C12 N3 -106.0(2) . . . . ?
O1 C11 C12 N5 130.1(2) . . . . ?
N1 C1 C2 C3 -0.2(4) . . . . ?
N2 C8 C9 N1 -1.4(3) . . . . ?
N2 C8 C9 C4 178.92(19) . . . . ?
N2 C11 C12 N3 71.4(2) . . . . ?
N2 C11 C12 N5 -52.6(3) . . . . ?
N3 N4 C15 C14 0.0(3) . . . . ?
N3 C13 C14 C15 -0.9(3) . . . . ?
N4 N3 C12 N5 70.2(2) . . . . ?
N4 N3 C12 C11 -55.2(3) . . . . ?
N4 N3 C13 C14 0.9(3) . . . . ?
N5 N6 C18 C17 0.6(2) . . . . ?
N5 C16 C17 C18 0.5(2) . . . . ?
N6 N5 C12 N3 -56.9(2) . . . . ?
N6 N5 C12 C11 67.2(2) . . . . ?
N6 N5 C16 C17 -0.1(3) . . . . ?
C1 N1 C9 C4 0.8(3) . . . . ?
C1 N1 C9 C8 -178.9(2) . . . . ?
C1 C2 C3 C4 1.2(3) . . . . ?
C2 C3 C4 C5 178.9(2) . . . . ?
C2 C3 C4 C9 -1.1(3) . . . . ?
C3 C4 C5 C6 -179.5(2) . . . . ?
C3 C4 C9 N1 0.1(3) . . . . ?
C3 C4 C9 C8 179.9(2) . . . . ?
C4 C5 C6 C7 -0.4(4) . . . . ?
C5 C4 C9 N1 -179.92(19) . . . . ?
C5 C4 C9 C8 -0.2(3) . . . . ?
C5 C6 C7 C8 -0.2(4) . . . . ?
C6 C7 C8 N2 -178.6(2) . . . . ?
C6 C7 C8 C9 0.5(3) . . . . ?
C7 C8 C9 N1 179.4(2) . . . . ?
C7 C8 C9 C4 -0.3(3) . . . . ?
C8 N2 C11 O1 1.3(4) . . . . ?
C8 N2 C11 C12 -175.69(19) . . . . ?
C9 N1 C1 C2 -0.8(3) . . . . ?
C9 C4 C5 C6 0.6(3) . . . . ?
C11 N2 C8 C7 -18.2(4) . . . . ?
C11 N2 C8 C9 162.6(2) . . . . ?
C12 N3 N4 Cu1 -9.4(2) . . . . ?
C12 N3 N4 C15 -179.7(2) . . . . ?
C12 N3 C13 C14 180.0(2) . . . . ?
C12 N5 N6 Cu1 -13.2(2) . . . . ?
C12 N5 N6 C18 172.35(18) . . . . ?
C12 N5 C16 C17 -171.9(2) . . . . ?
C13 N3 N4 Cu1 169.72(15) . . . . ?
C13 N3 N4 C15 -0.6(3) . . . . ?
C13 N3 C12 N5 -108.8(2) . . . . ?
C13 N3 C12 C11 125.8(2) . . . . ?
C13 C14 C15 N4 0.6(3) . . . . ?
C16 N5 N6 Cu1 174.23(14) . . . . ?
C16 N5 N6 C18 -0.3(2) . . . . ?
C16 N5 C12 N3 114.3(2) . . . . ?
C16 N5 C12 C11 -121.6(2) . . . . ?
C16 C17 C18 N6 -0.7(3) . . . . ?
